data_2013537
loop_
_publ_author_name
'Larry R. Falvello'
'Eva M. Miqueleiz'
'Tatiana Soler'
'Milagros Tom\'as'

_publ_section_title
;
 Dichlorobis(imidazolidin-2-one-\k<i>O</i>)zinc(II) at 150K
;
_journal_issue 11
_journal_name_full 'Acta Crystallographica Section C'
_journal_page_first m442
_journal_page_last m445
_journal_paper_doi 10.1107/S0108270103020195
_journal_volume 59
_journal_year 2003
_chemical_formula_iupac '[Zn Cl2 (C3 H6 N2 O)2]'
_chemical_formula_moiety 'C6 H12 Cl2 N4 O2 Zn'
_chemical_formula_sum 'C6 H12 Cl2 N4 O2 Zn'
_chemical_formula_weight 308.47
_chemical_name_common
;
Dichlorobis(imidazolidin-2-one-\kO)zinc(II)
;
_chemical_name_systematic 'Zinc(II) dichloro bis(2-imidazolidinone)'
_space_group_IT_number 14
_symmetry_cell_setting monoclinic
_symmetry_space_group_name_Hall '-P 2yn'
_symmetry_space_group_name_H-M 'P 1 21/n 1'
_atom_sites_solution_hydrogens difmap
_atom_sites_solution_primary direct
_atom_sites_solution_secondary difmap
_audit_creation_method SHELXL-97
_cell_angle_alpha 90.00
_cell_angle_beta 112.784(6)
_cell_angle_gamma 90.00
_cell_formula_units_Z 4
_cell_length_a 8.4717(6)
_cell_length_b 17.0289(10)
_cell_length_c 8.5571(7)
_cell_measurement_reflns_used 25
_cell_measurement_temperature 150.0(10)
_cell_measurement_theta_max 15.8
_cell_measurement_theta_min 11.3
_cell_volume 1138.15(15)
_computing_cell_refinement CAD-4/PC
_computing_data_collection 'CAD-4/PC (Nonius, 1996)'
_computing_data_reduction 'XCAD4 (Harms, 1996)'
_computing_molecular_graphics 'SHELXTL (Siemens, 1996)'
_computing_publication_material SHELXL97
_computing_structure_refinement 'SHELXL97 (Sheldrick, 1997)'
_computing_structure_solution 'SHELXS97 (Sheldrick, 1997)'
_diffrn_ambient_temperature 150.0(10)
_diffrn_measured_fraction_theta_full 1.000
_diffrn_measured_fraction_theta_max 1.000
_diffrn_measurement_device '\k-geometry diffractometer'
_diffrn_measurement_device_type 'Nonius CAD-4'
_diffrn_measurement_method '\w-(1/3)\q scan'
_diffrn_radiation_monochromator graphite
_diffrn_radiation_source 'fine-focus sealed tube'
_diffrn_radiation_type MoK\a
_diffrn_radiation_wavelength 0.71073
_diffrn_reflns_av_R_equivalents 0.0405
_diffrn_reflns_av_sigmaI/netI 0.0393
_diffrn_reflns_limit_h_max 10
_diffrn_reflns_limit_h_min -6
_diffrn_reflns_limit_k_max 22
_diffrn_reflns_limit_k_min 0
_diffrn_reflns_limit_l_max 11
_diffrn_reflns_limit_l_min -11
_diffrn_reflns_number 3447
_diffrn_reflns_theta_full 27.46
_diffrn_reflns_theta_max 27.46
_diffrn_reflns_theta_min 2.39
_diffrn_standards_decay_% 5
_diffrn_standards_interval_time 180
_diffrn_standards_number 3
_exptl_absorpt_coefficient_mu 2.613
_exptl_absorpt_correction_T_max 0.7111
_exptl_absorpt_correction_T_min 0.4793
_exptl_absorpt_correction_type '\f scan'
_exptl_absorpt_process_details 'Kopfmann & Huber, 1968'
_exptl_crystal_colour colorless
_exptl_crystal_density_diffrn 1.800
_exptl_crystal_density_method 'not measured'
_exptl_crystal_description plate
_exptl_crystal_F_000 624
_exptl_crystal_size_max 0.33
_exptl_crystal_size_mid 0.27
_exptl_crystal_size_min 0.14
_refine_diff_density_max 0.309
_refine_diff_density_min -0.407
_refine_ls_extinction_method none
_refine_ls_goodness_of_fit_ref 1.042
_refine_ls_hydrogen_treatment refall
_refine_ls_matrix_type full
_refine_ls_number_parameters 184
_refine_ls_number_reflns 2599
_refine_ls_number_restraints 0
_refine_ls_restrained_S_all 1.042
_refine_ls_R_factor_all 0.0387
_refine_ls_R_factor_gt 0.0291
_refine_ls_shift/su_max 0.001
_refine_ls_shift/su_mean 0.000
_refine_ls_structure_factor_coef Fsqd
_refine_ls_weighting_details 'calc w=1/[\s^2^(Fo^2^)+(0.027P)^2^+0.0132P] where P=(Fo^2^+2Fc^2^)/3'
_refine_ls_weighting_scheme calc
_refine_ls_wR_factor_gt 0.0630
_refine_ls_wR_factor_ref 0.0668
_reflns_number_gt 2210
_reflns_number_total 2599
_reflns_threshold_expression I>2\s(I)
_cod_data_source_file av1145.cif
_cod_data_source_block I
_cod_original_cell_volume 1138.15(14)
_cod_original_sg_symbol_H-M 'P 21/n'
_cod_database_code 2013537
_cod_database_fobs_code 2013537

loop_
_symmetry_equiv_pos_as_xyz
'x, y, z'
'-x+1/2, y+1/2, -z+1/2'
'-x, -y, -z'
'x-1/2, -y-1/2, z-1/2'

loop_
_atom_site_label
_atom_site_fract_x
_atom_site_fract_y
_atom_site_fract_z
_atom_site_U_iso_or_equiv
_atom_site_adp_type
_atom_site_calc_flag
_atom_site_refinement_flags
_atom_site_occupancy
_atom_site_disorder_assembly
_atom_site_disorder_group
_atom_site_type_symbol
Zn 0.17635(4) 0.358988(15) 0.57666(3) 0.01845(9) Uani d . 1 . . Zn
Cl1 0.18537(9) 0.44198(4) 0.38002(8) 0.02605(15) Uani d . 1 . . Cl
Cl2 0.23978(9) 0.40507(3) 0.83565(8) 0.02490(14) Uani d . 1 . . Cl
O1 -0.0476(2) 0.30531(10) 0.4820(2) 0.0247(4) Uani d . 1 . . O
C1 -0.1972(3) 0.33142(14) 0.4060(3) 0.0197(5) Uani d . 1 . . C
N2 -0.2407(3) 0.40107(12) 0.3290(3) 0.0241(5) Uani d . 1 . . N
C3 -0.4246(4) 0.41513(16) 0.2747(4) 0.0283(6) Uani d . 1 . . C
C4 -0.4919(3) 0.33198(15) 0.2767(4) 0.0271(6) Uani d . 1 . . C
N5 -0.3382(3) 0.29160(13) 0.3910(3) 0.0239(5) Uani d . 1 . . N
O6 0.3283(2) 0.26717(10) 0.6045(2) 0.0223(4) Uani d . 1 . . O
C6 0.3032(3) 0.20748(13) 0.5103(3) 0.0175(5) Uani d . 1 . . C
N7 0.4252(3) 0.15420(13) 0.5252(3) 0.0235(5) Uani d . 1 . . N
C8 0.3485(4) 0.08462(15) 0.4229(4) 0.0238(5) Uani d . 1 . . C
C9 0.1788(4) 0.11723(16) 0.2967(4) 0.0282(6) Uani d . 1 . . C
N10 0.1593(3) 0.18822(13) 0.3827(3) 0.0267(5) Uani d . 1 . . N
H2 -0.170(4) 0.4345(19) 0.346(4) 0.036(9) Uiso d . 1 . . H
H32 -0.467(4) 0.4376(17) 0.168(4) 0.031(8) Uiso d . 1 . . H
H31 -0.448(4) 0.4527(18) 0.350(4) 0.039(9) Uiso d . 1 . . H
H41 -0.528(4) 0.3079(17) 0.168(4) 0.030(8) Uiso d . 1 . . H
H42 -0.577(4) 0.3312(17) 0.327(4) 0.032(8) Uiso d . 1 . . H
H5 -0.335(4) 0.2458(18) 0.414(4) 0.029(8) Uiso d . 1 . . H
H7 0.506(4) 0.1479(18) 0.618(4) 0.035(9) Uiso d . 1 . . H
H81 0.428(4) 0.0676(17) 0.370(4) 0.033(8) Uiso d . 1 . . H
H82 0.330(4) 0.0464(18) 0.492(4) 0.038(9) Uiso d . 1 . . H
H92 0.183(4) 0.1301(17) 0.193(4) 0.031(8) Uiso d . 1 . . H
H91 0.080(4) 0.0828(19) 0.269(4) 0.039(9) Uiso d . 1 . . H
H10 0.080(4) 0.2130(18) 0.355(4) 0.033(9) Uiso d . 1 . . H

loop_
_atom_site_aniso_label
_atom_site_aniso_U_11
_atom_site_aniso_U_22
_atom_site_aniso_U_33
_atom_site_aniso_U_12
_atom_site_aniso_U_13
_atom_site_aniso_U_23
Zn 0.01662(16) 0.01574(14) 0.01971(15) 0.00046(11) 0.00345(11) -0.00140(10)
Cl1 0.0280(3) 0.0232(3) 0.0241(3) -0.0030(2) 0.0070(3) 0.0033(2)
Cl2 0.0286(3) 0.0232(3) 0.0222(3) 0.0003(2) 0.0090(3) -0.0049(2)
O1 0.0168(9) 0.0188(8) 0.0322(10) -0.0006(7) 0.0025(8) 0.0023(7)
C1 0.0203(13) 0.0186(11) 0.0205(12) -0.0012(9) 0.0081(10) -0.0054(9)
N2 0.0168(11) 0.0165(10) 0.0340(13) -0.0023(9) 0.0042(10) 0.0023(9)
C3 0.0206(14) 0.0204(12) 0.0363(15) 0.0048(11) 0.0028(12) -0.0005(11)
C4 0.0165(13) 0.0225(12) 0.0381(16) 0.0015(10) 0.0060(12) -0.0033(11)
N5 0.0168(11) 0.0184(10) 0.0343(12) -0.0012(8) 0.0076(10) 0.0029(9)
O6 0.0174(9) 0.0191(8) 0.0233(9) 0.0039(7) 0.0001(7) -0.0052(7)
C6 0.0187(12) 0.0165(10) 0.0171(11) -0.0002(9) 0.0067(10) 0.0037(9)
N7 0.0201(11) 0.0219(10) 0.0235(11) 0.0057(9) 0.0029(9) -0.0027(9)
C8 0.0239(14) 0.0163(11) 0.0328(14) 0.0008(10) 0.0126(12) -0.0020(10)
C9 0.0258(15) 0.0245(13) 0.0285(15) 0.0015(11) 0.0041(12) -0.0080(11)
N10 0.0168(12) 0.0207(11) 0.0306(12) 0.0043(9) -0.0040(10) -0.0094(9)

loop_
_atom_type_symbol
_atom_type_description
_atom_type_scat_dispersion_real
_atom_type_scat_dispersion_imag
_atom_type_scat_source
C C 0.0033 0.0016 'International Tables Vol C Tables 4.2.6.8 and 6.1.1.4'
H H 0.0000 0.0000 'International Tables Vol C Tables 4.2.6.8 and 6.1.1.4'
N N 0.0061 0.0033 'International Tables Vol C Tables 4.2.6.8 and 6.1.1.4'
O O 0.0106 0.0060 'International Tables Vol C Tables 4.2.6.8 and 6.1.1.4'
Cl Cl 0.1484 0.1585 'International Tables Vol C Tables 4.2.6.8 and 6.1.1.4'
Zn Zn 0.2839 1.4301 'International Tables Vol C Tables 4.2.6.8 and 6.1.1.4'

loop_
_geom_angle_atom_site_label_1
_geom_angle_atom_site_label_2
_geom_angle_atom_site_label_3
_geom_angle
_geom_angle_publ_flag
O1 Zn O6 99.22(7) y
O1 Zn Cl2 113.41(6) y
O6 Zn Cl2 105.37(5) y
O1 Zn Cl1 107.04(6) y
O6 Zn Cl1 112.47(6) y
Cl2 Zn Cl1 117.84(3) y
C1 O1 Zn 131.51(16) ?
O1 C1 N5 123.6(2) ?
O1 C1 N2 126.6(2) ?
N5 C1 N2 109.7(2) ?
C1 N2 C3 111.0(2) ?
C1 N2 H2 120(2) ?
C3 N2 H2 125(2) ?
N2 C3 C4 101.6(2) ?
N2 C3 H32 110.0(19) ?
C4 C3 H32 112.8(18) ?
N2 C3 H31 111.3(19) ?
C4 C3 H31 115.1(19) ?
H32 C3 H31 106(2) ?
N5 C4 C3 101.7(2) ?
N5 C4 H41 108.3(18) ?
C3 C4 H41 111.5(18) ?
N5 C4 H42 108.6(19) ?
C3 C4 H42 111.2(18) ?
H41 C4 H42 115(3) ?
C1 N5 C4 110.9(2) ?
C1 N5 H5 122(2) ?
C4 N5 H5 124(2) ?
C6 O6 Zn 128.14(16) ?
O6 C6 N10 126.8(2) ?
O6 C6 N7 123.3(2) ?
N10 C6 N7 109.8(2) ?
C6 N7 C8 110.0(2) ?
C6 N7 H7 120(2) ?
C8 N7 H7 118(2) ?
N7 C8 C9 101.9(2) ?
N7 C8 H81 106.8(18) ?
C9 C8 H81 113.7(18) ?
N7 C8 H82 109(2) ?
C9 C8 H82 111(2) ?
H81 C8 H82 114(3) ?
N10 C9 C8 101.7(2) ?
N10 C9 H92 109.9(18) ?
C8 C9 H92 113(2) ?
N10 C9 H91 111.6(19) ?
C8 C9 H91 115.9(19) ?
H92 C9 H91 105(3) ?
C6 N10 C9 112.0(2) ?
C6 N10 H10 123(2) ?
C9 N10 H10 125(2) ?

loop_
_geom_bond_atom_site_label_1
_geom_bond_atom_site_label_2
_geom_bond_site_symmetry_2
_geom_bond_distance
_geom_bond_publ_flag
Zn O1 . 1.9748(18) y
Zn O6 . 1.9801(17) y
Zn Cl2 . 2.2122(7) y
Zn Cl1 . 2.2213(7) y
O1 C1 . 1.261(3) ?
C1 N5 . 1.335(3) ?
C1 N2 . 1.338(3) ?
N2 C3 . 1.463(3) ?
N2 H2 . 0.80(3) ?
C3 C4 . 1.529(4) ?
C3 H32 . 0.93(3) ?
C3 H31 . 0.98(3) ?
C4 N5 . 1.463(3) ?
C4 H41 . 0.95(3) ?
C4 H42 . 0.97(3) ?
N5 H5 . 0.80(3) ?
O6 C6 . 1.263(3) ?
C6 N10 . 1.324(3) ?
C6 N7 . 1.344(3) ?
N7 C8 . 1.467(3) ?
N7 H7 . 0.83(3) ?
C8 C9 . 1.530(4) ?
C8 H81 . 0.99(3) ?
C8 H82 . 0.94(3) ?
C9 N10 . 1.457(3) ?
C9 H92 . 0.93(3) ?
C9 H91 . 0.97(3) ?
N10 H10 . 0.75(3) ?

loop_
_geom_hbond_atom_site_label_D
_geom_hbond_atom_site_label_H
_geom_hbond_atom_site_label_A
_geom_hbond_site_symmetry_A
_geom_hbond_distance_DH
_geom_hbond_distance_HA
_geom_hbond_distance_DA
_geom_hbond_angle_DHA
N2 H2 Cl1 . 0.80(3) 2.91(3) 3.533(2) 136(3)
N5 H5 Cl2 4_565 0.80(3) 2.79(3) 3.481(2) 145(3)
N7 H7 Cl1 4_666 0.83(3) 2.65(3) 3.402(2) 151(3)
N10 H10 O6 4_565 0.75(3) 2.39(3) 2.990(3) 138(3)
N10 H10 O1 . 0.75(3) 2.39(3) 2.987(3) 137(3)
C4 H41 O1 4_565 0.95(3) 2.46(3) 3.336(3) 152(2)
C4 H42 Cl1 1_455 0.97(3) 2.92(3) 3.693(3) 137(2)
C8 H81 Cl1 2_545 0.99(3) 2.91(3) 3.482(3) 118(2)
C8 H81 Cl2 4_665 0.99(3) 2.81(3) 3.673(3) 146(2)
